data_1554530
loop_
_publ_author_name
'Palysaeva, Nadezhda V.'
'Gladyshkin, Aleksei G.'
'Vatsadze, Irina A.'
'Suponitsky, Kyrill Yu.'
'Dmitriev, Dmitry E.'
'Sheremetev, Aleksei B.'

_publ_section_title
;
 N-(2-Fluoro-2,2-dinitroethyl)azoles: a novel assembly of diverse
 explosophoric building blocks for energetic compound design
;
_journal_issue 2
_journal_name_full 'Organic Chemistry Frontiers'
_journal_page_first 249
_journal_paper_doi 10.1039/C8QO01173G
_journal_volume 6
_journal_year 2019
_chemical_formula_moiety 'C3 H3 F N6 O4'
_chemical_formula_sum 'C3 H3 F N6 O4'
_chemical_formula_weight 206.11
_space_group_crystal_system orthorhombic
_space_group_IT_number 33
_space_group_name_Hall 'P 2c -2n'
_space_group_name_H-M_alt 'P n a 21'
_atom_sites_solution_hydrogens geom
_atom_sites_solution_primary direct
_atom_sites_solution_secondary difmap
_audit_creation_method SHELXL-2014/6
_audit_update_record
;
2018-10-20 deposited with the CCDC.
2018-12-03 downloaded from the CCDC.
;
_cell_angle_alpha 90
_cell_angle_beta 90
_cell_angle_gamma 90
_cell_formula_units_Z 4
_cell_length_a 11.4331(11)
_cell_length_b 5.7212(6)
_cell_length_c 11.2434(11)
_cell_measurement_reflns_used 2339
_cell_measurement_temperature 100(2)
_cell_measurement_theta_max 27.81
_cell_measurement_theta_min 3.56
_cell_volume 735.44(13)
_computing_cell_refinement 'SAINT (Bruker, 2013)'
_computing_data_collection 'APEX (Bruker, 2013)'
_computing_data_reduction 'SAINT (Bruker, 2013)'
_computing_molecular_graphics 'SHELXL-2014/6 (Sheldrick, 2014)'
_computing_publication_material 'SHELXL-2014/6 (Sheldrick, 2014) and PLATON (Spek, 2009)'
_computing_structure_refinement 'SHELXL-2014/6 (Sheldrick, 2014)'
_computing_structure_solution 'SHELXL-2014/6 (Sheldrick, 2014)'
_diffrn_ambient_temperature 100(2)
_diffrn_measured_fraction_theta_full 1.000
_diffrn_measured_fraction_theta_max 0.999
_diffrn_measurement_device_type 'Bruker APEX-II CCD'
_diffrn_measurement_method '\f and \w scans'
_diffrn_radiation_type MoK\a
_diffrn_radiation_wavelength 0.71073
_diffrn_reflns_av_R_equivalents 0.0335
_diffrn_reflns_av_unetI/netI 0.0290
_diffrn_reflns_Laue_measured_fraction_full 1.000
_diffrn_reflns_Laue_measured_fraction_max 0.999
_diffrn_reflns_limit_h_max 15
_diffrn_reflns_limit_h_min -15
_diffrn_reflns_limit_k_max 7
_diffrn_reflns_limit_k_min -7
_diffrn_reflns_limit_l_max 15
_diffrn_reflns_limit_l_min -15
_diffrn_reflns_number 7221
_diffrn_reflns_point_group_measured_fraction_full 0.999
_diffrn_reflns_point_group_measured_fraction_max 0.996
_diffrn_reflns_theta_full 25.242
_diffrn_reflns_theta_max 28.920
_diffrn_reflns_theta_min 3.564
_diffrn_source 'sealed tube'
_exptl_absorpt_coefficient_mu 0.182
_exptl_absorpt_correction_type none
_exptl_crystal_colour colorless
_exptl_crystal_density_diffrn 1.862
_exptl_crystal_description prizm
_exptl_crystal_F_000 416
_exptl_crystal_size_max 0.32
_exptl_crystal_size_mid 0.24
_exptl_crystal_size_min 0.20
_refine_diff_density_max 0.202
_refine_diff_density_min -0.241
_refine_diff_density_rms 0.047
_refine_ls_abs_structure_details
;
 Flack x determined using 780 quotients [(I+)-(I-)]/[(I+)+(I-)]
 (Parsons, Flack and Wagner, Acta Cryst. B69 (2013) 249-259).
;
_refine_ls_abs_structure_Flack 0.0(5)
_refine_ls_extinction_method none
_refine_ls_goodness_of_fit_ref 1.045
_refine_ls_hydrogen_treatment constr
_refine_ls_matrix_type full
_refine_ls_number_parameters 127
_refine_ls_number_reflns 1930
_refine_ls_number_restraints 1
_refine_ls_restrained_S_all 1.045
_refine_ls_R_factor_all 0.0330
_refine_ls_R_factor_gt 0.0289
_refine_ls_shift/su_max 0.000
_refine_ls_shift/su_mean 0.000
_refine_ls_structure_factor_coef Fsqd
_refine_ls_weighting_details 'w=1/[\s^2^(Fo^2^)+(0.0343P)^2^+0.0120P] where P=(Fo^2^+2Fc^2^)/3'
_refine_ls_weighting_scheme calc
_refine_ls_wR_factor_gt 0.0628
_refine_ls_wR_factor_ref 0.0648
_reflns_Friedel_coverage 0.903
_reflns_Friedel_fraction_full 0.998
_reflns_Friedel_fraction_max 0.993
_reflns_number_gt 1773
_reflns_number_total 1930
_reflns_threshold_expression 'I > 2\s(I)'
_cod_data_source_file c8qo01173g2.cif
_cod_data_source_block comp28
_cod_database_code 1554530
_shelx_space_group_comment
;
The symmetry employed for this shelxl refinement is uniquely defined
by the following loop, which should always be used as a source of
symmetry information in preference to the above space-group names.
They are only intended as comments.
;
_shelxl_version_number 2014/6

loop_
_space_group_symop_operation_xyz
'x, y, z'
'-x, -y, z+1/2'
'x+1/2, -y+1/2, z'
'-x+1/2, y+1/2, z+1/2'

loop_
_atom_site_label
_atom_site_type_symbol
_atom_site_fract_x
_atom_site_fract_y
_atom_site_fract_z
_atom_site_U_iso_or_equiv
_atom_site_adp_type
_atom_site_occupancy
_atom_site_site_symmetry_order
_atom_site_calc_flag
_atom_site_refinement_flags_posn
_atom_site_refinement_flags_adp
F1 F 0.01885(10) 0.2493(2) 0.98105(12) 0.0181(3) Uani 1 1 d . .
O1 O 0.06999(16) 0.3699(3) 1.19109(15) 0.0286(4) Uani 1 1 d . .
O2 O -0.02123(14) 0.0717(3) 1.26724(15) 0.0258(4) Uani 1 1 d . .
O3 O -0.06505(14) -0.2801(3) 1.03529(15) 0.0239(4) Uani 1 1 d . .
O4 O 0.11405(13) -0.1500(3) 1.04911(16) 0.0255(4) Uani 1 1 d . .
N1 N -0.21097(14) 0.1275(3) 0.93820(14) 0.0116(3) Uani 1 1 d . .
N2 N -0.22441(15) 0.3243(3) 0.87158(16) 0.0157(4) Uani 1 1 d . .
N3 N -0.26402(14) 0.2559(3) 0.77049(17) 0.0176(4) Uani 1 1 d . .
N4 N -0.27780(14) 0.0184(3) 0.76753(16) 0.0178(4) Uani 1 1 d . .
N5 N 0.00979(15) 0.1970(3) 1.18567(16) 0.0162(4) Uani 1 1 d . .
N6 N 0.00783(15) -0.1278(3) 1.04816(16) 0.0164(4) Uani 1 1 d . .
C1 C -0.24381(17) -0.0560(4) 0.87249(18) 0.0152(4) Uani 1 1 d . .
H1 H -0.2427 -0.2145 0.8977 0.018 Uiso 1 1 calc R U
C2 C -0.16816(16) 0.1451(3) 1.05957(17) 0.0124(4) Uani 1 1 d . .
H2A H -0.2033 0.0195 1.1085 0.015 Uiso 1 1 calc R U
H2B H -0.1919 0.2973 1.0939 0.015 Uiso 1 1 calc R U
C3 C -0.03596(16) 0.1241(3) 1.06266(18) 0.0129(4) Uani 1 1 d . .

loop_
_atom_site_aniso_label
_atom_site_aniso_U_11
_atom_site_aniso_U_22
_atom_site_aniso_U_33
_atom_site_aniso_U_23
_atom_site_aniso_U_13
_atom_site_aniso_U_12
F1 0.0178(6) 0.0194(6) 0.0170(6) 0.0041(5) 0.0038(5) -0.0015(5)
O1 0.0349(10) 0.0201(8) 0.0309(9) -0.0011(8) -0.0142(7) -0.0091(7)
O2 0.0269(9) 0.0374(10) 0.0132(7) 0.0032(7) -0.0017(7) -0.0090(7)
O3 0.0287(8) 0.0134(7) 0.0296(9) -0.0029(7) -0.0057(7) 0.0002(6)
O4 0.0184(7) 0.0308(9) 0.0274(8) -0.0004(8) 0.0000(7) 0.0104(6)
N1 0.0127(8) 0.0104(8) 0.0118(8) 0.0011(7) 0.0004(6) 0.0005(6)
N2 0.0197(8) 0.0144(9) 0.0132(8) 0.0020(7) -0.0009(7) 0.0021(7)
N3 0.0209(9) 0.0182(9) 0.0137(8) 0.0007(8) -0.0026(7) 0.0013(7)
N4 0.0207(8) 0.0174(9) 0.0152(7) -0.0017(8) -0.0021(7) 0.0011(7)
N5 0.0152(8) 0.0180(9) 0.0154(8) -0.0032(7) -0.0036(7) 0.0028(7)
N6 0.0182(8) 0.0171(8) 0.0140(8) -0.0003(7) -0.0005(7) 0.0047(7)
C1 0.0168(9) 0.0144(9) 0.0145(9) -0.0007(8) -0.0003(8) -0.0013(7)
C2 0.0138(8) 0.0144(8) 0.0089(8) -0.0013(8) 0.0004(7) 0.0005(7)
C3 0.0153(9) 0.0128(9) 0.0108(9) 0.0000(8) 0.0000(7) 0.0002(7)

loop_
_atom_type_symbol
_atom_type_description
_atom_type_scat_dispersion_real
_atom_type_scat_dispersion_imag
_atom_type_scat_source
C C 0.0033 0.0016 'International Tables Vol C Tables 4.2.6.8 and 6.1.1.4'
H H 0.0000 0.0000 'International Tables Vol C Tables 4.2.6.8 and 6.1.1.4'
N N 0.0061 0.0033 'International Tables Vol C Tables 4.2.6.8 and 6.1.1.4'
O O 0.0106 0.0060 'International Tables Vol C Tables 4.2.6.8 and 6.1.1.4'
F F 0.0171 0.0103 'International Tables Vol C Tables 4.2.6.8 and 6.1.1.4'

loop_
_geom_angle_atom_site_label_1
_geom_angle_atom_site_label_2
_geom_angle_atom_site_label_3
_geom_angle
C1 N1 N2 108.28(16)
C1 N1 C2 131.89(17)
N2 N1 C2 119.83(16)
N3 N2 N1 105.96(17)
N2 N3 N4 111.37(18)
C1 N4 N3 105.43(18)
O1 N5 O2 127.67(19)
O1 N5 C3 117.55(17)
O2 N5 C3 114.77(16)
O3 N6 O4 127.51(18)
O3 N6 C3 117.57(16)
O4 N6 C3 114.91(16)
N4 C1 N1 108.97(19)
N4 C1 H1 125.5
N1 C1 H1 125.5
N1 C2 C3 110.58(15)
N1 C2 H2A 109.5
C3 C2 H2A 109.5
N1 C2 H2B 109.5
C3 C2 H2B 109.5
H2A C2 H2B 108.1
F1 C3 C2 114.43(16)
F1 C3 N6 106.29(15)
C2 C3 N6 113.42(15)
F1 C3 N5 108.42(15)
C2 C3 N5 109.77(15)
N6 C3 N5 103.87(14)

loop_
_geom_bond_atom_site_label_1
_geom_bond_atom_site_label_2
_geom_bond_distance
F1 C3 1.322(2)
O1 N5 1.206(2)
O2 N5 1.217(3)
O3 N6 1.214(2)
O4 N6 1.221(2)
N1 C1 1.337(3)
N1 N2 1.361(2)
N1 C2 1.453(2)
N2 N3 1.285(3)
N3 N4 1.368(3)
N4 C1 1.313(3)
N5 C3 1.536(3)
N6 C3 1.534(3)
C1 H1 0.9500
C2 C3 1.517(2)
C2 H2A 0.9900
C2 H2B 0.9900

loop_
_geom_torsion_atom_site_label_1
_geom_torsion_atom_site_label_2
_geom_torsion_atom_site_label_3
_geom_torsion_atom_site_label_4
_geom_torsion
C1 N1 N2 N3 0.1(2)
C2 N1 N2 N3 -179.33(16)
N1 N2 N3 N4 0.1(2)
N2 N3 N4 C1 -0.3(2)
N3 N4 C1 N1 0.4(2)
N2 N1 C1 N4 -0.3(2)
C2 N1 C1 N4 179.03(18)
C1 N1 C2 C3 89.6(2)
N2 N1 C2 C3 -91.1(2)
N1 C2 C3 F1 45.3(2)
N1 C2 C3 N6 -76.9(2)
N1 C2 C3 N5 167.42(15)
O3 N6 C3 F1 -126.12(19)
O4 N6 C3 F1 52.7(2)
O3 N6 C3 C2 0.5(2)
O4 N6 C3 C2 179.31(17)
O3 N6 C3 N5 119.59(19)
O4 N6 C3 N5 -61.6(2)
O1 N5 C3 F1 11.0(2)
O2 N5 C3 F1 -169.86(17)
O1 N5 C3 C2 -114.7(2)
O2 N5 C3 C2 64.5(2)
O1 N5 C3 N6 123.74(19)
O2 N5 C3 N6 -57.1(2)
